data_7229194
loop_
_publ_author_name
'Burrows, Andrew D.'
'Chan, Siobhan'
'Gee, William J.'
'Mahon, Mary F.'
'Richardson, Christopher'
'Sebestyen, Viorica M.'
'Turski, Domenyk'
'Warren, Mark R.'

_publ_section_title
;
 The impact of N,N&#x2032;-ditopic ligand length and geometry on the
 structures of zinc-based mixed-linker metal--organic frameworks
;
_journal_name_full CrystEngComm
_journal_paper_doi 10.1039/C7CE01447C
_journal_year 2017
_chemical_formula_moiety 'C44 H32 N8 O8 Zn2, 1.0(C3 H7 N O)'
_chemical_formula_sum 'C47 H39 N9 O9 Zn2'
_chemical_formula_weight 1004.61
_chemical_name_systematic
;
 ?
;
_space_group_crystal_system monoclinic
_space_group_IT_number 14
_space_group_name_Hall '-P 2ybc'
_space_group_name_H-M_alt 'P 1 21/c 1'
_symmetry_space_group_name_Hall '-P 2ybc'
_symmetry_space_group_name_H-M 'P 1 21/c 1'
_atom_sites_solution_hydrogens geom
_atom_sites_solution_primary direct
_audit_creation_date 2016-08-03
_audit_creation_method
;
Olex2 1.2
(compiled 2016.02.19 svn.r3266 for OlexSys, GUI svn.r5155)
;
_audit_update_record
;
2017-06-17 deposited with the CCDC.
2017-09-12 downloaded from the CCDC.
;
_cell_angle_alpha 90
_cell_angle_beta 102.762(5)
_cell_angle_gamma 90
_cell_formula_units_Z 4
_cell_length_a 10.040(6)
_cell_length_b 29.598(17)
_cell_length_c 17.153(11)
_cell_measurement_reflns_used 12052
_cell_measurement_temperature 150(2)
_cell_measurement_theta_max 26.6
_cell_measurement_theta_min 2.0
_cell_volume 4971(5)
_computing_cell_refinement
;
CrystalClear-SM Expert 2.0 r5 (Rigaku, 2010)
;
_computing_data_collection
;
CrystalClear-SM Expert 2.0 r5 (Rigaku, 2010)
;
_computing_data_reduction
;
CrystalClear-SM Expert 2.0 r5 (Rigaku, 2010)
;
_computing_molecular_graphics 'Olex2 (Dolomanov et al., 2009)'
_computing_publication_material 'Olex2 (Dolomanov et al., 2009)'
_computing_structure_refinement 'ShelXL (Sheldrick, 2015)'
_computing_structure_solution 'ShelXS (Sheldrick, 2008)'
_diffrn_ambient_temperature 150(2)
_diffrn_measured_fraction_theta_full 0.906
_diffrn_measured_fraction_theta_max 0.902
_diffrn_measurement_device_type CCD
_diffrn_measurement_method CCD
_diffrn_radiation_monochromator Synchrotron
_diffrn_radiation_type Synchrotron
_diffrn_radiation_wavelength 0.68890
_diffrn_reflns_av_R_equivalents 0.0938
_diffrn_reflns_av_unetI/netI 0.0825
_diffrn_reflns_Laue_measured_fraction_full 0.906
_diffrn_reflns_Laue_measured_fraction_max 0.902
_diffrn_reflns_limit_h_max 12
_diffrn_reflns_limit_h_min -12
_diffrn_reflns_limit_k_max 31
_diffrn_reflns_limit_k_min -33
_diffrn_reflns_limit_l_max 21
_diffrn_reflns_limit_l_min -21
_diffrn_reflns_number 29660
_diffrn_reflns_point_group_measured_fraction_full 0.906
_diffrn_reflns_point_group_measured_fraction_max 0.902
_diffrn_reflns_theta_full 24.415
_diffrn_reflns_theta_max 25.000
_diffrn_reflns_theta_min 2.202
_exptl_absorpt_coefficient_mu 0.948
_exptl_absorpt_correction_T_max 1.000
_exptl_absorpt_correction_T_min 0.586
_exptl_absorpt_correction_type multi-scan
_exptl_absorpt_process_details
;
CrystalClear-SM Expert 2.0 r5 (Rigaku, 2010)
;
_exptl_crystal_colour colorless
_exptl_crystal_density_diffrn 1.342
_exptl_crystal_description block
_exptl_crystal_F_000 2064
_exptl_crystal_size_max 0.04
_exptl_crystal_size_mid 0.03
_exptl_crystal_size_min 0.02
_refine_diff_density_max 0.665
_refine_diff_density_min -0.963
_refine_diff_density_rms 0.085
_refine_ls_extinction_method none
_refine_ls_goodness_of_fit_ref 1.061
_refine_ls_hydrogen_treatment constr
_refine_ls_matrix_type full
_refine_ls_number_parameters 648
_refine_ls_number_reflns 8676
_refine_ls_number_restraints 191
_refine_ls_restrained_S_all 1.067
_refine_ls_R_factor_all 0.0831
_refine_ls_R_factor_gt 0.0740
_refine_ls_shift/su_max 0.001
_refine_ls_shift/su_mean 0.000
_refine_ls_structure_factor_coef Fsqd
_refine_ls_weighting_details 'w=1/[\s^2^(Fo^2^)+(0.1047P)^2^+6.2198P] where P=(Fo^2^+2Fc^2^)/3'
_refine_ls_weighting_scheme calc
_refine_ls_wR_factor_gt 0.1986
_refine_ls_wR_factor_ref 0.2075
_reflns_Friedel_coverage 0.000
_reflns_number_gt 7182
_reflns_number_total 8676
_reflns_threshold_expression 'I > 2\s(I)'
_cod_data_source_file c7ce01447c2.cif
_cod_data_source_block cpd-4-db592sc3_sq
_cod_depositor_comments
;
The following automatic conversions were performed:

'_exptl_absorpt_correction_type' value 'Multi-scan' changed to
'multi-scan' according to
/home/data/users/saulius/crontab/automatic-downloads/rss-feeds/RSC/lib/dictionaries/cif_core.dic
dictionary named 'cif_core.dic' version 2.4.2 from 2011-04-26.

Automatic conversion script
Id: cif_fix_values 4973 2017-02-22 13:04:09Z antanas 
;
_cod_database_code 7229194
_shelxl_version_number 2014-3
_shelx_space_group_comment
;
The symmetry employed for this shelxl refinement is uniquely defined
by the following loop, which should always be used as a source of
symmetry information in preference to the above space-group names.
They are only intended as comments.
;
_shelx_estimated_absorpt_t_max 0.981
_shelx_estimated_absorpt_t_min 0.963
_olex2_refinement_description
;
1. Fixed Uiso
 At 1.2 times of:
  All C(H) groups, All N(H) groups
 At 1.5 times of:
  All C(H,H,H) groups
2. Restrained distances
 O9-C45
 1.2 with sigma of 0.005
 C45-C47 \\sim C45-C46
 with sigma of 0.02
 N9-C47 \\sim N9-C46
 with sigma of 0.005
3. Restrained planarity
 C10, C11, C12, C13, C14, C15, C16
 with sigma of 0.1
 C10, C11A, C12A, C13A, C14A, C15, C16A
 with sigma of 0.1
4. Uiso/Uaniso restraints and constraints
C11A \\sim C12A \\sim C13A \\sim C14A \\sim C14 \\sim C13 \\sim C12 \\sim C16A
\\sim C16: within 2A with sigma of 0.005 and sigma for terminal atoms of 0.005
Uanis(C12) \\sim Ueq, Uanis(C13) \\sim Ueq, Uanis(C14) \\sim Ueq, Uanis(C15)
\\sim Ueq, Uanis(C16) \\sim Ueq: with sigma of 0.03 and sigma for terminal
atoms of 0.06
Uanis(N9) \\sim Ueq, Uanis(O9) \\sim Ueq, Uanis(C45) \\sim Ueq, Uanis(C46)
\\sim Ueq, Uanis(C47) \\sim Ueq: with sigma of 0.02 and sigma for terminal
atoms of 0.04
Uanis(C10) \\sim Ueq, Uanis(C12) \\sim Ueq, Uanis(C13) \\sim Ueq, Uanis(C14)
\\sim Ueq, Uanis(C15) \\sim Ueq, Uanis(C16) \\sim Ueq: with sigma of 0.03 and
sigma for terminal atoms of 0.06
Uanis(C10) \\sim Ueq, Uanis(C12A) \\sim Ueq, Uanis(C13A) \\sim Ueq, Uanis(C14A)
\\sim Ueq, Uanis(C15) \\sim Ueq, Uanis(C16A) \\sim Ueq: with sigma of 0.03 and
sigma for terminal atoms of 0.06
Uanis(C11) = Uanis(C11A)
5. Others
 Fixed Sof: O9(0.5) N9(0.5) C11(0.25) C12(0.25) H12(0.25) C13(0.25) C14(0.25)
 H14(0.25) C16(0.25) H16A(0.25) H16B(0.25) H16C(0.25) C45(0.5) H45(0.5)
 C46(0.5) H46A(0.5) H46B(0.5) H46C(0.5) C47(0.5) H47A(0.5) H47B(0.5) H47C(0.5)
 C11A(0.75) C12A(0.75) H12A(0.75) C13A(0.75) C14A(0.75) H14A(0.75) C16A(0.75)
 H16D(0.75) H16E(0.75) H16F(0.75)
6.a Aromatic/amide H refined with riding coordinates:
 N3(H3), N6(H6), C3(H3A), C5(H5), C7(H7), C10(H10), C12(H12), C14(H14),
 C19(H19), C20(H20), C22(H22), C23(H23), C25(H25), C28(H28), C29(H29), C30(H30),
  C31(H31), C32(H32), C33(H33), C35(H35), C36(H36), C38(H38), C41(H41),
 C42(H42), C43(H43), C44(H44), C45(H45), C12A(H12A), C14A(H14A)
6.b Idealised Me refined as rotating group:
 C9(H9A,H9B,H9C), C16(H16A,H16B,H16C), C46(H46A,H46B,H46C), C47(H47A,H47B,
 H47C), C16A(H16D,H16E,H16F)
;

loop_
_space_group_symop_operation_xyz
'x, y, z'
'-x, y+1/2, -z+1/2'
'-x, -y, -z'
'x, -y-1/2, z-1/2'

loop_
_atom_site_label
_atom_site_type_symbol
_atom_site_fract_x
_atom_site_fract_y
_atom_site_fract_z
_atom_site_U_iso_or_equiv
_atom_site_adp_type
_atom_site_occupancy
_atom_site_site_symmetry_order
_atom_site_calc_flag
_atom_site_refinement_flags_posn
_atom_site_refinement_flags_adp
_atom_site_refinement_flags_occupancy
_atom_site_disorder_assembly
_atom_site_disorder_group
Zn1 Zn 0.10792(4) 0.07612(2) 0.63896(3) 0.03211(19) Uani 1 1 d . . . . .
Zn2 Zn -0.13122(4) 0.07668(2) 0.79758(3) 0.03143(19) Uani 1 1 d . . . . .
O1 O -0.0867(3) 0.07152(10) 0.57441(17) 0.0370(7) Uani 1 1 d . . . . .
O2 O -0.1748(3) 0.06036(11) 0.68061(16) 0.0400(7) Uani 1 1 d . . . . .
O3 O -0.6783(3) 0.07556(11) 0.64457(18) 0.0443(8) Uani 1 1 d . . . . .
O4 O -0.8105(3) 0.06444(13) 0.5264(2) 0.0518(9) Uani 1 1 d . . . . .
O5 O -0.3369(3) 0.07794(12) 0.80366(19) 0.0479(9) Uani 1 1 d . . . . .
O6 O -0.2113(3) 0.09295(13) 0.92253(19) 0.0494(8) Uani 1 1 d . . . . .
O7 O -0.8503(3) 0.09274(12) 0.76051(17) 0.0416(7) Uani 1 1 d . . . . .
O8 O -0.9397(3) 0.08517(11) 0.86708(18) 0.0394(7) Uani 1 1 d . . . . .
O9 O 0.3940(11) -0.2195(3) 0.9564(5) 0.112(5) Uani 0.5 1 d D U P . .
N1 N 0.1102(3) 0.00584(13) 0.6690(2) 0.0335(8) Uani 1 1 d . . . . .
N2 N 0.2181(5) -0.14139(16) 0.8150(3) 0.0584(12) Uani 1 1 d . . . . .
N3 N 0.2201(5) -0.18740(17) 0.8213(3) 0.0637(13) Uani 1 1 d . . . . .
H3 H 0.2623 -0.2021 0.8642 0.076 Uiso 1 1 calc R . . . .
N4 N 0.1338(4) -0.35123(13) 0.7252(2) 0.0390(8) Uani 1 1 d . . . . .
N5 N -0.1029(3) 0.00562(13) 0.8265(2) 0.0362(8) Uani 1 1 d . . . . .
N6 N 0.0426(4) -0.14650(14) 0.9636(2) 0.0468(10) Uani 1 1 d . . . . .
H6 H 0.0932 -0.1275 0.9970 0.056 Uiso 1 1 calc R . . . .
N7 N 0.0461(5) -0.19120(16) 0.9742(2) 0.0546(11) Uani 1 1 d . . . . .
N8 N -0.0948(4) -0.35105(14) 0.8809(2) 0.0437(9) Uani 1 1 d . . . . .
N9 N 0.4941(11) -0.2086(4) 1.0920(7) 0.099(4) Uani 0.5 1 d D U P . .
C1 C -0.1846(4) 0.06454(14) 0.6069(2) 0.0299(8) Uani 1 1 d . . . . .
C2 C -0.3240(4) 0.06147(16) 0.5539(2) 0.0338(9) Uani 1 1 d . . . . .
C3 C -0.3397(4) 0.05708(18) 0.4713(3) 0.0430(11) Uani 1 1 d . . . . .
H3A H -0.2606 0.0559 0.4495 0.052 Uiso 1 1 calc R . . . .
C4 C -0.4674(4) 0.0544(2) 0.4204(3) 0.0483(12) Uani 1 1 d . . . . .
C5 C -0.5830(4) 0.05815(19) 0.4549(3) 0.0472(12) Uani 1 1 d . . . . .
H5 H -0.6719 0.0574 0.4212 0.057 Uiso 1 1 calc R . . . .
C6 C -0.5691(4) 0.06293(17) 0.5368(3) 0.0393(10) Uani 1 1 d . . . . .
C7 C -0.4395(4) 0.06457(16) 0.5866(2) 0.0349(9) Uani 1 1 d . . . . .
H7 H -0.4294 0.0678 0.6427 0.042 Uiso 1 1 calc R . . . .
C8 C -0.6950(4) 0.06771(17) 0.5705(3) 0.0404(10) Uani 1 1 d . . . . .
C9 C -0.4826(5) 0.0483(2) 0.3315(3) 0.0637(16) Uani 1 1 d . . . . .
H9A H -0.3997 0.0590 0.3159 0.096 Uiso 1 1 calc GR . . . .
H9B H -0.5613 0.0658 0.3028 0.096 Uiso 1 1 calc GR . . . .
H9C H -0.4966 0.0163 0.3179 0.096 Uiso 1 1 calc GR . . . .
C10 C -0.5819(4) 0.08868(17) 0.8565(2) 0.0402(10) Uani 1 1 d . U . . .
H10 H -0.5896 0.0918 0.8006 0.048 Uiso 1 1 calc R . . A 1
C11 C -0.461(5) 0.0823(9) 0.903(3) 0.0705(18) Uani 0.25 1 d . . P B 1
C12 C -0.444(2) 0.0671(10) 0.9826(14) 0.080(2) Uani 0.25 1 d . U P B 1
H12 H -0.3541 0.0633 1.0137 0.097 Uiso 0.25 1 calc R . P B 1
C13 C -0.560(2) 0.0570(12) 1.0194(13) 0.083(2) Uani 0.25 1 d . U P B 1
C14 C -0.685(2) 0.0677(12) 0.9659(14) 0.084(2) Uani 0.25 1 d . U P B 1
H14 H -0.7660 0.0592 0.9816 0.100 Uiso 0.25 1 calc R . P B 1
C15 C -0.7010(4) 0.0910(2) 0.8872(3) 0.0524(13) Uani 1 1 d . U . . .
C16 C -0.554(2) 0.0391(11) 1.1050(12) 0.085(3) Uani 0.25 1 d . U P B 1
H16A H -0.4830 0.0159 1.1181 0.127 Uiso 0.25 1 calc GR . P B 1
H16B H -0.6426 0.0260 1.1076 0.127 Uiso 0.25 1 calc GR . P B 1
H16C H -0.5328 0.0640 1.1432 0.127 Uiso 0.25 1 calc GR . P B 1
C17 C -0.3258(4) 0.08684(18) 0.8761(3) 0.0442(11) Uani 1 1 d . . . . .
C18 C -0.8407(4) 0.08974(15) 0.8334(2) 0.0318(8) Uani 1 1 d . . . . .
C19 C 0.0373(4) -0.02640(15) 0.6227(2) 0.0337(9) Uani 1 1 d . . . . .
H19 H -0.0212 -0.0175 0.5736 0.040 Uiso 1 1 calc R . . . .
C20 C 0.0432(5) -0.07127(16) 0.6427(3) 0.0399(10) Uani 1 1 d . . . . .
H20 H -0.0088 -0.0928 0.6076 0.048 Uiso 1 1 calc R . . . .
C21 C 0.1266(4) -0.08527(16) 0.7155(3) 0.0385(10) Uani 1 1 d . . . . .
C22 C 0.1988(4) -0.05210(16) 0.7639(3) 0.0392(10) Uani 1 1 d . . . . .
H22 H 0.2543 -0.0599 0.8144 0.047 Uiso 1 1 calc R . . . .
C23 C 0.1904(4) -0.00794(16) 0.7388(3) 0.0383(10) Uani 1 1 d . . . . .
H23 H 0.2436 0.0140 0.7723 0.046 Uiso 1 1 calc R . . . .
C24 C 0.1427(5) -0.13263(18) 0.7417(3) 0.0457(11) Uani 1 1 d . . . . .
C25 C 0.0937(5) -0.17301(17) 0.7021(3) 0.0469(11) Uani 1 1 d . . . . .
H25 H 0.0348 -0.1759 0.6508 0.056 Uiso 1 1 calc R . . . .
C26 C 0.1494(5) -0.20784(18) 0.7538(3) 0.0500(12) Uani 1 1 d . . . . .
C27 C 0.1417(5) -0.25676(19) 0.7456(3) 0.0508(12) Uani 1 1 d . . . . .
C28 C 0.0673(6) -0.27720(19) 0.6762(3) 0.0530(13) Uani 1 1 d . . . . .
H28 H 0.0174 -0.2590 0.6340 0.064 Uiso 1 1 calc R . . . .
C29 C 0.0655(5) -0.32305(18) 0.6682(3) 0.0481(12) Uani 1 1 d . . . . .
H29 H 0.0136 -0.3358 0.6202 0.058 Uiso 1 1 calc R . . . .
C30 C 0.2044(6) -0.33205(18) 0.7917(3) 0.0536(13) Uani 1 1 d . . . . .
H30 H 0.2529 -0.3511 0.8328 0.064 Uiso 1 1 calc R . . . .
C31 C 0.2111(6) -0.28568(19) 0.8044(3) 0.0605(15) Uani 1 1 d . . . . .
H31 H 0.2630 -0.2738 0.8532 0.073 Uiso 1 1 calc R . . . .
C32 C -0.1645(4) -0.02791(16) 0.7793(3) 0.0402(10) Uani 1 1 d . . . . .
H32 H -0.2222 -0.0200 0.7294 0.048 Uiso 1 1 calc R . . . .
C33 C -0.1493(5) -0.07302(17) 0.7987(3) 0.0442(11) Uani 1 1 d . . . . .
H33 H -0.1956 -0.0952 0.7627 0.053 Uiso 1 1 calc R . . . .
C34 C -0.0652(4) -0.08601(16) 0.8717(3) 0.0364(9) Uani 1 1 d . . . . .
C35 C 0.0022(5) -0.05164(18) 0.9199(3) 0.0483(12) Uani 1 1 d . . . . .
H35 H 0.0630 -0.0586 0.9692 0.058 Uiso 1 1 calc R . . . .
C36 C -0.0196(5) -0.00726(18) 0.8957(3) 0.0469(12) Uani 1 1 d . . . . .
H36 H 0.0269 0.0156 0.9300 0.056 Uiso 1 1 calc R . . . .
C37 C -0.0472(5) -0.13336(18) 0.8957(3) 0.0438(11) Uani 1 1 d . . . . .
C38 C -0.1040(5) -0.17299(18) 0.8595(3) 0.0467(12) Uani 1 1 d . . . . .
H38 H -0.1696 -0.1758 0.8105 0.056 Uiso 1 1 calc R . . . .
C39 C -0.0443(5) -0.20767(18) 0.9103(3) 0.0489(12) Uani 1 1 d . . . . .
C40 C -0.0653(6) -0.25701(18) 0.9014(3) 0.0523(13) Uani 1 1 d . . . . .
C41 C -0.1513(6) -0.2750(2) 0.8354(4) 0.0665(17) Uani 1 1 d . . . . .
H41 H -0.2025 -0.2558 0.7954 0.080 Uiso 1 1 calc R . . . .
C42 C -0.1629(6) -0.3217(2) 0.8276(4) 0.0646(17) Uani 1 1 d . . . . .
H42 H -0.2232 -0.3334 0.7814 0.078 Uiso 1 1 calc R . . . .
C43 C -0.0105(5) -0.33339(18) 0.9450(3) 0.0477(12) Uani 1 1 d . . . . .
H43 H 0.0402 -0.3535 0.9836 0.057 Uiso 1 1 calc R . . . .
C44 C 0.0068(6) -0.28773(18) 0.9578(3) 0.0540(13) Uani 1 1 d . . . . .
H44 H 0.0674 -0.2769 1.0047 0.065 Uiso 1 1 calc R . . . .
C45 C 0.3927(15) -0.2107(5) 1.0244(6) 0.109(6) Uani 0.5 1 d D U P . .
H45 H 0.3045 -0.2039 1.0328 0.130 Uiso 0.5 1 calc R . P . .
C46 C 0.472(2) -0.2029(6) 1.1729(8) 0.106(6) Uani 0.5 1 d D U P . .
H46A H 0.5392 -0.1817 1.2026 0.158 Uiso 0.5 1 calc GR . P . .
H46B H 0.4814 -0.2322 1.2002 0.158 Uiso 0.5 1 calc GR . P . .
H46C H 0.3796 -0.1911 1.1699 0.158 Uiso 0.5 1 calc GR . P . .
C47 C 0.6378(16) -0.2136(6) 1.0899(12) 0.106(5) Uani 0.5 1 d D U P . .
H47A H 0.6480 -0.2116 1.0345 0.160 Uiso 0.5 1 calc GR . P . .
H47B H 0.6710 -0.2430 1.1123 0.160 Uiso 0.5 1 calc GR . P . .
H47C H 0.6910 -0.1895 1.1215 0.160 Uiso 0.5 1 calc GR . P . .
C11A C -0.4534(15) 0.0930(3) 0.9096(8) 0.0705(18) Uani 0.75 1 d . U P B 2
C12A C -0.4440(6) 0.0998(4) 0.9903(4) 0.0790(18) Uani 0.75 1 d . U P B 2
H12A H -0.3565 0.1026 1.0251 0.095 Uiso 0.75 1 calc R . P B 2
C13A C -0.5625(7) 0.1028(4) 1.0220(4) 0.0843(17) Uani 0.75 1 d . U P B 2
C14A C -0.6880(7) 0.1003(4) 0.9694(4) 0.0815(19) Uani 0.75 1 d . U P B 2
H14A H -0.7682 0.1051 0.9891 0.098 Uiso 0.75 1 calc R . P B 2
C16A C -0.5513(8) 0.1068(5) 1.1112(5) 0.102(2) Uani 0.75 1 d . U P B 2
H16D H -0.6140 0.1303 1.1216 0.152 Uiso 0.75 1 calc GR . P B 2
H16E H -0.4574 0.1150 1.1375 0.152 Uiso 0.75 1 calc GR . P B 2
H16F H -0.5751 0.0779 1.1323 0.152 Uiso 0.75 1 calc GR . P B 2

loop_
_atom_site_aniso_label
_atom_site_aniso_U_11
_atom_site_aniso_U_22
_atom_site_aniso_U_33
_atom_site_aniso_U_23
_atom_site_aniso_U_13
_atom_site_aniso_U_12
Zn1 0.0154(2) 0.0464(4) 0.0340(3) 0.00021(18) 0.00442(18) -0.00045(17)
Zn2 0.0164(2) 0.0453(4) 0.0322(3) 0.00073(18) 0.00466(18) 0.00034(17)
O1 0.0155(12) 0.056(2) 0.0401(15) 0.0058(13) 0.0066(11) -0.0016(11)
O2 0.0272(14) 0.061(2) 0.0316(14) -0.0009(13) 0.0067(11) 0.0028(13)
O3 0.0247(14) 0.071(2) 0.0402(16) -0.0039(14) 0.0140(12) -0.0024(13)
O4 0.0157(13) 0.089(3) 0.0514(18) -0.0071(17) 0.0095(13) -0.0029(14)
O5 0.0256(15) 0.081(3) 0.0403(16) -0.0037(15) 0.0153(13) 0.0008(14)
O6 0.0223(14) 0.078(2) 0.0466(17) -0.0022(16) 0.0053(13) -0.0010(14)
O7 0.0327(15) 0.058(2) 0.0323(14) -0.0067(13) 0.0031(12) 0.0035(13)
O8 0.0190(13) 0.058(2) 0.0413(15) 0.0019(13) 0.0069(11) -0.0020(12)
O9 0.156(10) 0.062(6) 0.069(5) -0.017(4) -0.081(6) 0.062(6)
N1 0.0190(15) 0.046(2) 0.0363(17) -0.0012(15) 0.0085(13) 0.0044(13)
N2 0.052(3) 0.049(3) 0.065(3) -0.003(2) -0.008(2) 0.003(2)
N3 0.064(3) 0.055(3) 0.060(3) 0.003(2) -0.012(2) 0.001(2)
N4 0.0322(18) 0.044(2) 0.0401(18) 0.0022(16) 0.0063(14) -0.0041(15)
N5 0.0279(17) 0.049(2) 0.0313(16) 0.0025(15) 0.0069(14) 0.0000(15)
N6 0.055(2) 0.043(3) 0.0383(18) -0.0010(16) 0.0008(17) 0.0003(18)
N7 0.059(3) 0.049(3) 0.047(2) -0.0019(18) -0.0060(19) 0.007(2)
N8 0.037(2) 0.044(3) 0.047(2) -0.0008(17) 0.0012(16) 0.0014(16)
N9 0.106(9) 0.070(8) 0.093(8) 0.001(6) -0.036(7) 0.010(6)
C1 0.0218(17) 0.035(2) 0.0337(18) 0.0009(16) 0.0072(15) 0.0029(15)
C2 0.0170(17) 0.051(3) 0.0356(19) -0.0015(17) 0.0098(15) -0.0028(16)
C3 0.0213(19) 0.073(3) 0.038(2) -0.005(2) 0.0128(16) -0.0031(19)
C4 0.022(2) 0.085(4) 0.038(2) -0.009(2) 0.0087(17) -0.001(2)
C5 0.0152(18) 0.087(4) 0.039(2) -0.004(2) 0.0043(16) 0.0017(19)
C6 0.0163(18) 0.062(3) 0.041(2) -0.005(2) 0.0099(16) -0.0061(17)
C7 0.0214(18) 0.052(3) 0.0320(18) -0.0043(17) 0.0083(15) -0.0019(16)
C8 0.024(2) 0.056(3) 0.043(2) -0.008(2) 0.0115(17) -0.0051(18)
C9 0.031(2) 0.122(5) 0.039(2) -0.009(3) 0.0073(19) 0.000(3)
C10 0.0205(18) 0.066(3) 0.034(2) -0.0026(19) 0.0069(16) -0.0015(18)
C11 0.013(2) 0.168(5) 0.031(3) -0.023(4) 0.007(2) -0.006(4)
C12 0.021(3) 0.182(5) 0.039(3) -0.024(4) 0.006(3) -0.003(4)
C13 0.024(3) 0.187(5) 0.038(3) -0.022(3) 0.007(2) -0.001(3)
C14 0.026(3) 0.188(6) 0.037(3) -0.023(4) 0.008(3) -0.001(4)
C15 0.0190(19) 0.102(4) 0.037(2) -0.008(2) 0.0077(17) -0.004(2)
C16 0.028(5) 0.187(7) 0.039(5) -0.015(6) 0.007(5) 0.001(6)
C17 0.0144(18) 0.074(3) 0.045(2) -0.002(2) 0.0098(17) 0.0024(18)
C18 0.0230(18) 0.037(2) 0.0352(19) -0.0014(16) 0.0064(15) 0.0020(15)
C19 0.0240(18) 0.045(3) 0.0332(18) -0.0055(17) 0.0088(15) 0.0006(16)
C20 0.034(2) 0.046(3) 0.040(2) -0.0079(18) 0.0085(18) -0.0058(18)
C21 0.030(2) 0.046(3) 0.041(2) -0.0019(18) 0.0110(17) -0.0002(17)
C22 0.0258(19) 0.048(3) 0.041(2) -0.0020(19) 0.0015(16) 0.0039(17)
C23 0.0252(19) 0.046(3) 0.041(2) -0.0082(19) 0.0000(16) 0.0022(17)
C24 0.035(2) 0.049(3) 0.051(2) -0.002(2) 0.0040(19) 0.0017(19)
C25 0.046(3) 0.050(3) 0.041(2) -0.001(2) 0.0012(19) -0.006(2)
C26 0.045(3) 0.046(3) 0.053(3) -0.001(2) -0.001(2) -0.004(2)
C27 0.047(3) 0.053(4) 0.048(3) 0.003(2) -0.001(2) 0.000(2)
C28 0.055(3) 0.052(4) 0.044(2) 0.006(2) -0.005(2) -0.003(2)
C29 0.048(3) 0.049(4) 0.043(2) 0.000(2) 0.001(2) 0.000(2)
C30 0.053(3) 0.051(4) 0.047(3) 0.003(2) -0.009(2) -0.002(2)
C31 0.067(4) 0.051(4) 0.051(3) 0.000(2) -0.014(3) -0.002(3)
C32 0.0251(19) 0.048(3) 0.043(2) 0.0008(19) -0.0031(17) 0.0007(17)
C33 0.035(2) 0.052(3) 0.041(2) -0.0063(19) 0.0010(19) -0.0042(19)
C34 0.032(2) 0.041(3) 0.037(2) -0.0010(18) 0.0089(17) 0.0005(18)
C35 0.050(3) 0.054(3) 0.034(2) 0.001(2) -0.0055(19) 0.000(2)
C36 0.047(3) 0.055(3) 0.033(2) 0.002(2) -0.0022(19) -0.003(2)
C37 0.042(2) 0.052(3) 0.036(2) -0.0022(19) 0.0061(18) 0.002(2)
C38 0.045(3) 0.050(3) 0.040(2) -0.003(2) -0.0020(19) 0.003(2)
C39 0.054(3) 0.047(3) 0.040(2) -0.005(2) -0.001(2) 0.004(2)
C40 0.055(3) 0.048(3) 0.047(3) 0.000(2) -0.003(2) 0.005(2)
C41 0.065(4) 0.053(4) 0.064(3) -0.002(3) -0.022(3) 0.006(3)
C42 0.048(3) 0.059(4) 0.072(4) -0.015(3) -0.019(3) 0.014(2)
C43 0.051(3) 0.049(3) 0.040(2) -0.001(2) 0.003(2) 0.003(2)
C44 0.064(3) 0.050(4) 0.041(2) -0.004(2) -0.003(2) 0.000(2)
C45 0.099(10) 0.064(9) 0.126(12) 0.007(8) -0.053(9) 0.017(7)
C46 0.125(14) 0.085(12) 0.090(10) -0.005(8) -0.012(10) -0.007(9)
C47 0.102(12) 0.084(12) 0.137(14) 0.012(10) 0.032(11) 0.018(9)
C11A 0.013(2) 0.168(5) 0.031(3) -0.023(4) 0.007(2) -0.006(4)
C12A 0.016(2) 0.184(5) 0.037(2) -0.025(3) 0.0061(19) -0.003(3)
C13A 0.022(2) 0.193(5) 0.039(2) -0.025(3) 0.0093(19) -0.002(3)
C14A 0.023(2) 0.188(5) 0.035(2) -0.025(3) 0.009(2) 0.001(3)
C16A 0.038(3) 0.218(6) 0.050(3) -0.024(4) 0.011(3) -0.002(4)

loop_
_atom_type_symbol
_atom_type_description
_atom_type_scat_dispersion_real
_atom_type_scat_dispersion_imag
_atom_type_scat_source
C C 0.0030 0.0010 'International Tables Vol C Tables 4.2.6.8 and 6.1.1.4'
H H 0.0000 0.0000 'International Tables Vol C Tables 4.2.6.8 and 6.1.1.4'
N N 0.0060 0.0030 'International Tables Vol C Tables 4.2.6.8 and 6.1.1.4'
O O 0.0110 0.0060 'International Tables Vol C Tables 4.2.6.8 and 6.1.1.4'
Zn Zn 0.3260 1.3880 'International Tables Vol C Tables 4.2.6.8 and 6.1.1.4'

loop_
_geom_angle_atom_site_label_1
_geom_angle_atom_site_label_2
_geom_angle_atom_site_label_3
_geom_angle
_geom_angle_site_symmetry_1
_geom_angle_site_symmetry_3
O1 Zn1 O3 149.96(12) . 1_655
O1 Zn1 O4 90.61(12) . 1_655
O1 Zn1 O7 121.13(12) . 1_655
O1 Zn1 N1 91.38(12) . .
O1 Zn1 N8 87.91(13) . 2_556
O3 Zn1 O4 59.36(11) 1_655 1_655
O3 Zn1 N1 91.39(12) 1_655 .
O3 Zn1 N8 92.30(14) 1_655 2_556
O7 Zn1 O3 88.78(12) 1_655 1_655
O7 Zn1 O4 147.94(12) 1_655 1_655
O7 Zn1 N1 89.97(13) 1_655 .
O7 Zn1 N8 85.13(14) 1_655 2_556
N1 Zn1 O4 93.99(13) . 1_655
N1 Zn1 N8 173.80(14) . 2_556
N8 Zn1 O4 92.18(15) 2_556 1_655
O2 Zn2 O5 93.11(12) . .
O2 Zn2 O8 125.47(12) . 1_655
O2 Zn2 N4 93.75(14) . 2_556
O2 Zn2 N5 89.07(13) . .
O5 Zn2 N4 91.08(14) . 2_556
O5 Zn2 N5 95.00(13) . .
O8 Zn2 O5 141.41(13) 1_655 .
O8 Zn2 N4 87.50(13) 1_655 2_556
O8 Zn2 N5 85.79(13) 1_655 .
N5 Zn2 N4 173.15(13) . 2_556
C1 O1 Zn1 121.7(3) . .
C1 O2 Zn2 158.8(3) . .
C8 O3 Zn1 92.7(2) . 1_455
C8 O4 Zn1 86.3(3) . 1_455
C17 O5 Zn2 100.4(3) . .
C18 O7 Zn1 160.9(3) . 1_455
C18 O8 Zn2 118.8(3) . 1_455
C19 N1 Zn1 124.7(3) . .
C19 N1 C23 116.6(4) . .
C23 N1 Zn1 118.7(3) . .
C24 N2 N3 105.2(4) . .
N2 N3 H3 123.8 . .
C26 N3 N2 112.4(4) . .
C26 N3 H3 123.8 . .
C29 N4 Zn2 119.6(3) . 2_546
C30 N4 Zn2 123.9(3) . 2_546
C30 N4 C29 116.5(4) . .
C32 N5 Zn2 124.1(3) . .
C32 N5 C36 115.9(4) . .
C36 N5 Zn2 120.1(3) . .
N7 N6 H6 123.5 . .
N7 N6 C37 113.1(4) . .
C37 N6 H6 123.5 . .
N6 N7 C39 104.7(4) . .
C42 N8 Zn1 122.1(3) . 2_546
C42 N8 C43 116.4(4) . .
C43 N8 Zn1 121.3(3) . 2_546
C45 N9 C46 124.7(10) . .
C45 N9 C47 122.0(10) . .
C47 N9 C46 113.3(13) . .
O1 C1 O2 125.0(4) . .
O1 C1 C2 117.5(3) . .
O2 C1 C2 117.6(3) . .
C3 C2 C1 120.3(3) . .
C3 C2 C7 119.7(4) . .
C7 C2 C1 120.0(4) . .
C2 C3 H3A 119.1 . .
C4 C3 C2 121.8(4) . .
C4 C3 H3A 119.1 . .
C3 C4 C5 117.4(4) . .
C3 C4 C9 121.1(4) . .
C5 C4 C9 121.4(4) . .
C4 C5 H5 119.3 . .
C6 C5 C4 121.4(4) . .
C6 C5 H5 119.3 . .
C5 C6 C7 119.8(4) . .
C5 C6 C8 119.4(4) . .
C7 C6 C8 120.7(4) . .
C2 C7 H7 120.1 . .
C6 C7 C2 119.8(4) . .
C6 C7 H7 120.1 . .
O3 C8 Zn1 57.3(2) . 1_455
O3 C8 C6 117.7(4) . .
O4 C8 Zn1 64.4(2) . 1_455
O4 C8 O3 121.7(4) . .
O4 C8 C6 120.6(4) . .
C6 C8 Zn1 174.9(3) . 1_455
C4 C9 H9A 109.5 . .
C4 C9 H9B 109.5 . .
C4 C9 H9C 109.5 . .
H9A C9 H9B 109.5 . .
H9A C9 H9C 109.5 . .
H9B C9 H9C 109.5 . .
C11 C10 H10 119.1 . .
C11 C10 C15 122(2) . .
C15 C10 H10 119.1 . .
C15 C10 C11A 119.0(7) . .
C10 C11 C12 122(4) . .
C10 C11 C17 125(4) . .
C12 C11 C17 113(3) . .
C11 C12 H12 118.7 . .
C11 C12 C13 123(3) . .
C13 C12 H12 118.7 . .
C12 C13 C16 127.3(19) . .
C14 C13 C12 110(2) . .
C14 C13 C16 122(2) . .
C13 C14 H14 116.7 . .
C13 C14 C15 127(2) . .
C15 C14 H14 116.7 . .
C10 C15 C14 112.4(10) . .
C10 C15 C18 121.6(4) . .
C10 C15 C14A 118.8(4) . .
C14 C15 C18 116.5(10) . .
C14A C15 C18 119.1(4) . .
C13 C16 H16A 109.5 . .
C13 C16 H16B 109.5 . .
C13 C16 H16C 109.5 . .
H16A C16 H16B 109.5 . .
H16A C16 H16C 109.5 . .
H16B C16 H16C 109.5 . .
O5 C17 O6 121.9(4) . .
O5 C17 C11 112.9(16) . .
O5 C17 C11A 120.1(6) . .
O6 C17 C11 124.6(17) . .
O6 C17 C11A 118.0(6) . .
O7 C18 O8 125.2(4) . .
O7 C18 C15 118.3(4) . .
O8 C18 C15 116.5(4) . .
N1 C19 H19 118.3 . .
N1 C19 C20 123.3(4) . .
C20 C19 H19 118.3 . .
C19 C20 H20 120.2 . .
C19 C20 C21 119.6(4) . .
C21 C20 H20 120.2 . .
C20 C21 C24 123.9(4) . .
C22 C21 C20 117.0(4) . .
C22 C21 C24 119.1(4) . .
C21 C22 H22 120.0 . .
C23 C22 C21 120.0(4) . .
C23 C22 H22 120.0 . .
N1 C23 C22 123.3(4) . .
N1 C23 H23 118.4 . .
C22 C23 H23 118.4 . .
N2 C24 C21 118.2(4) . .
N2 C24 C25 110.6(4) . .
C25 C24 C21 131.2(4) . .
C24 C25 H25 127.1 . .
C26 C25 C24 105.8(4) . .
C26 C25 H25 127.1 . .
N3 C26 C25 105.8(5) . .
N3 C26 C27 122.2(5) . .
C25 C26 C27 132.0(4) . .
C28 C27 C26 121.4(5) . .
C31 C27 C26 122.4(5) . .
C31 C27 C28 116.2(5) . .
C27 C28 H28 119.7 . .
C29 C28 C27 120.6(5) . .
C29 C28 H28 119.7 . .
N4 C29 C28 123.3(4) . .
N4 C29 H29 118.3 . .
C28 C29 H29 118.3 . .
N4 C30 H30 118.2 . .
N4 C30 C31 123.7(4) . .
C31 C30 H30 118.2 . .
C27 C31 C30 119.8(5) . .
C27 C31 H31 120.1 . .
C30 C31 H31 120.1 . .
N5 C32 H32 118.0 . .
N5 C32 C33 124.0(4) . .
C33 C32 H32 118.0 . .
C32 C33 H33 120.2 . .
C32 C33 C34 119.7(4) . .
C34 C33 H33 120.2 . .
C33 C34 C37 121.9(4) . .
C35 C34 C33 116.7(4) . .
C35 C34 C37 121.4(4) . .
C34 C35 H35 120.2 . .
C36 C35 C34 119.6(4) . .
C36 C35 H35 120.2 . .
N5 C36 C35 124.1(4) . .
N5 C36 H36 118.0 . .
C35 C36 H36 118.0 . .
N6 C37 C34 122.2(4) . .
N6 C37 C38 105.7(4) . .
C38 C37 C34 132.1(4) . .
C37 C38 H38 127.3 . .
C37 C38 C39 105.3(4) . .
C39 C38 H38 127.3 . .
N7 C39 C38 111.2(5) . .
N7 C39 C40 119.7(4) . .
C38 C39 C40 129.1(4) . .
C41 C40 C39 121.2(5) . .
C41 C40 C44 116.9(5) . .
C44 C40 C39 121.8(4) . .
C40 C41 H41 120.3 . .
C40 C41 C42 119.3(5) . .
C42 C41 H41 120.3 . .
N8 C42 C41 124.2(5) . .
N8 C42 H42 117.9 . .
C41 C42 H42 117.9 . .
N8 C43 H43 118.3 . .
N8 C43 C44 123.4(4) . .
C44 C43 H43 118.3 . .
C40 C44 H44 120.1 . .
C43 C44 C40 119.9(5) . .
C43 C44 H44 120.1 . .
O9 C45 N9 132.1(12) . .
O9 C45 H45 113.9 . .
N9 C45 H45 113.9 . .
N9 C46 H46A 109.5 . .
N9 C46 H46B 109.5 . .
N9 C46 H46C 109.5 . .
H46A C46 H46B 109.5 . .
H46A C46 H46C 109.5 . .
H46B C46 H46C 109.5 . .
N9 C47 H47A 109.5 . .
N9 C47 H47B 109.5 . .
N9 C47 H47C 109.5 . .
H47A C47 H47B 109.5 . .
H47A C47 H47C 109.5 . .
H47B C47 H47C 109.5 . .
C10 C11A C17 118.0(9) . .
C12A C11A C10 120.7(12) . .
C12A C11A C17 121.2(10) . .
C11A C12A H12A 119.4 . .
C11A C12A C13A 121.1(8) . .
C13A C12A H12A 119.4 . .
C12A C13A C16A 120.8(6) . .
C14A C13A C12A 117.9(6) . .
C14A C13A C16A 121.2(6) . .
C15 C14A H14A 118.9 . .
C13A C14A C15 122.2(6) . .
C13A C14A H14A 118.9 . .
C13A C16A H16D 109.5 . .
C13A C16A H16E 109.5 . .
C13A C16A H16F 109.5 . .
H16D C16A H16E 109.5 . .
H16D C16A H16F 109.5 . .
H16E C16A H16F 109.5 . .

loop_
_geom_bond_atom_site_label_1
_geom_bond_atom_site_label_2
_geom_bond_distance
_geom_bond_site_symmetry_2
Zn1 O1 2.026(3) .
Zn1 O3 2.128(3) 1_655
Zn1 O4 2.284(3) 1_655
Zn1 O7 2.093(3) 1_655
Zn1 N1 2.142(4) .
Zn1 N8 2.182(4) 2_556
Zn2 O2 2.016(3) .
Zn2 O5 2.091(3) .
Zn2 O8 2.041(3) 1_655
Zn2 N4 2.168(4) 2_556
Zn2 N5 2.165(4) .
O1 C1 1.250(5) .
O2 C1 1.252(5) .
O3 Zn1 2.128(3) 1_455
O3 C8 1.266(6) .
O4 Zn1 2.284(3) 1_455
O4 C8 1.240(5) .
O5 C17 1.250(6) .
O6 C17 1.259(5) .
O7 Zn1 2.093(3) 1_455
O7 C18 1.236(5) .
O8 Zn2 2.041(3) 1_455
O8 C18 1.262(5) .
O9 C45 1.198(5) .
N1 C19 1.350(5) .
N1 C23 1.350(5) .
N2 N3 1.366(7) .
N2 C24 1.342(6) .
N3 H3 0.8800 .
N3 C26 1.359(7) .
N4 Zn2 2.168(4) 2_546
N4 C29 1.350(6) .
N4 C30 1.330(6) .
N5 C32 1.342(6) .
N5 C36 1.347(5) .
N6 H6 0.8800 .
N6 N7 1.335(6) .
N6 C37 1.362(6) .
N7 C39 1.350(6) .
N8 Zn1 2.182(4) 2_546
N8 C42 1.335(7) .
N8 C43 1.337(6) .
N9 C45 1.365(16) .
N9 C46 1.463(14) .
N9 C47 1.459(14) .
C1 C2 1.494(5) .
C2 C3 1.396(6) .
C2 C7 1.398(5) .
C3 H3A 0.9500 .
C3 C4 1.385(6) .
C4 C5 1.420(6) .
C4 C9 1.510(6) .
C5 H5 0.9500 .
C5 C6 1.388(6) .
C6 C7 1.391(5) .
C6 C8 1.508(6) .
C7 H7 0.9500 .
C8 Zn1 2.527(4) 1_455
C9 H9A 0.9800 .
C9 H9B 0.9800 .
C9 H9C 0.9800 .
C10 H10 0.9500 .
C10 C11 1.31(5) .
C10 C15 1.410(6) .
C10 C11A 1.411(14) .
C11 C12 1.41(5) .
C11 C17 1.53(5) .
C12 H12 0.9500 .
C12 C13 1.47(3) .
C13 C14 1.41(3) .
C13 C16 1.55(3) .
C14 H14 0.9500 .
C14 C15 1.49(3) .
C15 C18 1.499(5) .
C15 C14A 1.415(8) .
C16 H16A 0.9800 .
C16 H16B 0.9800 .
C16 H16C 0.9800 .
C17 C11A 1.526(17) .
C19 H19 0.9500 .
C19 C20 1.370(7) .
C20 H20 0.9500 .
C20 C21 1.403(6) .
C21 C22 1.383(6) .
C21 C24 1.470(7) .
C22 H22 0.9500 .
C22 C23 1.372(7) .
C23 H23 0.9500 .
C24 C25 1.408(7) .
C25 H25 0.9500 .
C25 C26 1.394(7) .
C26 C27 1.455(8) .
C27 C28 1.396(7) .
C27 C31 1.388(7) .
C28 H28 0.9500 .
C28 C29 1.363(8) .
C29 H29 0.9500 .
C30 H30 0.9500 .
C30 C31 1.389(8) .
C31 H31 0.9500 .
C32 H32 0.9500 .
C32 C33 1.376(7) .
C33 H33 0.9500 .
C33 C34 1.400(6) .
C34 C35 1.389(7) .
C34 C37 1.461(7) .
C35 H35 0.9500 .
C35 C36 1.381(8) .
C36 H36 0.9500 .
C37 C38 1.389(7) .
C38 H38 0.9500 .
C38 C39 1.394(7) .
C39 C40 1.479(8) .
C40 C41 1.372(7) .
C40 C44 1.406(7) .
C41 H41 0.9500 .
C41 C42 1.391(9) .
C42 H42 0.9500 .
C43 H43 0.9500 .
C43 C44 1.374(8) .
C44 H44 0.9500 .
C45 H45 0.9500 .
C46 H46A 0.9800 .
C46 H46B 0.9800 .
C46 H46C 0.9800 .
C47 H47A 0.9800 .
C47 H47B 0.9800 .
C47 H47C 0.9800 .
C11A C12A 1.381(15) .
C12A H12A 0.9500 .
C12A C13A 1.416(9) .
C13A C14A 1.380(9) .
C13A C16A 1.513(10) .
C14A H14A 0.9500 .
C16A H16D 0.9800 .
C16A H16E 0.9800 .
C16A H16F 0.9800 .

loop_
_geom_hbond_atom_site_label_D
_geom_hbond_atom_site_label_H
_geom_hbond_atom_site_label_A
_geom_hbond_distance_DH
_geom_hbond_distance_HA
_geom_hbond_distance_DA
_geom_hbond_angle_DHA
_geom_hbond_site_symmetry_A
N3 H3 O9 0.88 1.89 2.745(8) 162.1 .
N6 H6 O6 0.88 1.91 2.781(5) 172.6 3_557

loop_
_geom_torsion_atom_site_label_1
_geom_torsion_atom_site_label_2
_geom_torsion_atom_site_label_3
_geom_torsion_atom_site_label_4
_geom_torsion
_geom_torsion_site_symmetry_1
Zn1 O1 C1 O2 1.1(6) .
Zn1 O1 C1 C2 -179.7(3) .
Zn1 O3 C8 O4 1.3(5) 1_455
Zn1 O3 C8 C6 -179.4(4) 1_455
Zn1 O4 C8 O3 -1.2(5) 1_455
Zn1 O4 C8 C6 179.5(4) 1_455
Zn1 O7 C18 O8 -63.4(11) 1_455
Zn1 O7 C18 C15 115.8(8) 1_455
Zn1 N1 C19 C20 178.5(3) .
Zn1 N1 C23 C22 179.7(3) .
Zn1 N8 C42 C41 -175.9(5) 2_546
Zn1 N8 C43 C44 176.3(4) 2_546
Zn2 O2 C1 O1 59.8(10) .
Zn2 O2 C1 C2 -119.5(7) .
Zn2 O5 C17 O6 1.0(6) .
Zn2 O5 C17 C11 -170.4(13) .
Zn2 O5 C17 C11A 177.8(6) .
Zn2 O8 C18 O7 5.4(6) 1_455
Zn2 O8 C18 C15 -173.9(3) 1_455
Zn2 N4 C29 C28 -176.7(4) 2_546
Zn2 N4 C30 C31 176.7(5) 2_546
Zn2 N5 C32 C33 -178.2(4) .
Zn2 N5 C36 C35 178.5(4) .
O1 C1 C2 C3 13.1(6) .
O1 C1 C2 C7 -164.7(4) .
O2 C1 C2 C3 -167.6(4) .
O2 C1 C2 C7 14.6(6) .
O5 C17 C11A C10 -0.4(11) .
O5 C17 C11A C12A 175.5(6) .
O6 C17 C11A C10 176.5(6) .
O6 C17 C11A C12A -7.5(10) .
N1 C19 C20 C21 1.3(6) .
N2 N3 C26 C25 -2.6(7) .
N2 N3 C26 C27 177.6(5) .
N2 C24 C25 C26 -3.1(6) .
N3 N2 C24 C21 -177.3(4) .
N3 N2 C24 C25 1.5(6) .
N3 C26 C27 C28 179.3(6) .
N3 C26 C27 C31 -3.1(9) .
N4 C30 C31 C27 -0.1(10) .
N5 C32 C33 C34 0.0(7) .
N6 N7 C39 C38 0.2(6) .
N6 N7 C39 C40 178.9(5) .
N6 C37 C38 C39 1.0(6) .
N7 N6 C37 C34 -178.7(4) .
N7 N6 C37 C38 -1.0(6) .
N7 C39 C40 C41 -176.8(6) .
N7 C39 C40 C44 -0.2(9) .
N8 C43 C44 C40 -0.7(9) .
C1 C2 C3 C4 -179.6(5) .
C1 C2 C7 C6 178.2(4) .
C2 C3 C4 C5 2.4(8) .
C2 C3 C4 C9 -178.2(5) .
C3 C2 C7 C6 0.5(7) .
C3 C4 C5 C6 -1.8(9) .
C4 C5 C6 C7 0.6(8) .
C4 C5 C6 C8 178.7(5) .
C5 C6 C7 C2 0.1(8) .
C5 C6 C8 O3 -174.6(5) .
C5 C6 C8 O4 4.8(8) .
C7 C2 C3 C4 -1.8(8) .
C7 C6 C8 O3 3.5(7) .
C7 C6 C8 O4 -177.1(5) .
C8 C6 C7 C2 -178.0(4) .
C9 C4 C5 C6 178.8(6) .
C10 C11 C12 C13 0.3(19) .
C10 C11 C17 O5 -29(2) .
C10 C11 C17 O6 159.8(13) .
C10 C11 C17 C11A 98(10) .
C10 C15 C18 O7 -9.7(8) .
C10 C15 C18 O8 169.6(5) .
C10 C15 C14A C13A -6.6(15) .
C10 C11A C12A C13A -0.2(12) .
C11 C10 C15 C14 -23(2) .
C11 C10 C15 C18 -168.6(13) .
C11 C10 C15 C14A 19.2(16) .
C11 C10 C11A C17 69(12) .
C11 C10 C11A C12A -107(13) .
C11 C12 C13 C14 -4(3) .
C11 C12 C13 C16 178(2) .
C11 C17 C11A C10 -59(10) .
C11 C17 C11A C12A 117(10) .
C12 C11 C17 O5 146.5(9) .
C12 C11 C17 O6 -24.7(13) .
C12 C11 C17 C11A -87(10) .
C12 C13 C14 C15 -7(4) .
C13 C14 C15 C10 20(3) .
C13 C14 C15 C18 167(2) .
C13 C14 C15 C14A -88(3) .
C14 C15 C18 O7 -153.5(14) .
C14 C15 C18 O8 25.8(15) .
C14 C15 C14A C13A 84.0(19) .
C15 C10 C11 C12 15.0(15) .
C15 C10 C11 C17 -169.9(13) .
C15 C10 C11A C17 175.5(7) .
C15 C10 C11A C12A -0.5(10) .
C16 C13 C14 C15 171(2) .
C17 C11 C12 C13 -175(3) .
C17 C11A C12A C13A -176.1(10) .
C18 C15 C14A C13A -179.0(9) .
C19 N1 C23 C22 -0.7(6) .
C19 C20 C21 C22 0.3(6) .
C19 C20 C21 C24 -178.5(4) .
C20 C21 C22 C23 -2.0(6) .
C20 C21 C24 N2 -175.5(5) .
C20 C21 C24 C25 5.8(8) .
C21 C22 C23 N1 2.3(7) .
C21 C24 C25 C26 175.6(5) .
C22 C21 C24 N2 5.7(7) .
C22 C21 C24 C25 -173.0(5) .
C23 N1 C19 C20 -1.1(6) .
C24 N2 N3 C26 0.7(7) .
C24 C21 C22 C23 176.9(4) .
C24 C25 C26 N3 3.3(6) .
C24 C25 C26 C27 -176.9(6) .
C25 C26 C27 C28 -0.5(10) .
C25 C26 C27 C31 177.2(6) .
C26 C27 C28 C29 177.5(5) .
C26 C27 C31 C30 -177.3(6) .
C27 C28 C29 N4 -0.1(9) .
C28 C27 C31 C30 0.4(9) .
C29 N4 C30 C31 -0.4(8) .
C30 N4 C29 C28 0.5(8) .
C31 C27 C28 C29 -0.3(9) .
C32 N5 C36 C35 -1.2(7) .
C32 C33 C34 C35 -1.9(7) .
C32 C33 C34 C37 179.0(4) .
C33 C34 C35 C36 2.2(7) .
C33 C34 C37 N6 174.7(5) .
C33 C34 C37 C38 -2.3(8) .
C34 C35 C36 N5 -0.7(8) .
C34 C37 C38 C39 178.4(5) .
C35 C34 C37 N6 -4.4(7) .
C35 C34 C37 C38 178.6(5) .
C36 N5 C32 C33 1.5(7) .
C37 N6 N7 C39 0.5(6) .
C37 C34 C35 C36 -178.7(5) .
C37 C38 C39 N7 -0.8(6) .
C37 C38 C39 C40 -179.3(5) .
C38 C39 C40 C41 1.6(10) .
C38 C39 C40 C44 178.2(6) .
C39 C40 C41 C42 176.8(6) .
C39 C40 C44 C43 -176.4(5) .
C40 C41 C42 N8 0.0(11) .
C41 C40 C44 C43 0.3(9) .
C42 N8 C43 C44 0.7(8) .
C43 N8 C42 C41 -0.3(9) .
C44 C40 C41 C42 0.0(10) .
C46 N9 C45 O9 -171.6(16) .
C47 N9 C45 O9 6(3) .
C11A C10 C11 C12 97(12) .
C11A C10 C11 C17 -88(12) .
C11A C10 C15 C14 -39.0(15) .
C11A C10 C15 C18 175.9(6) .
C11A C10 C15 C14A 3.7(11) .
C11A C12A C13A C14A -2.4(16) .
C11A C12A C13A C16A 175.5(10) .
C12A C13A C14A C15 5.9(18) .
C14A C15 C18 O7 162.5(7) .
C14A C15 C18 O8 -18.2(9) .
C16A C13A C14A C15 -172.1(11) .
